data_7002198
loop_
_publ_author_name
'Bennett, Martin A.'
'Bhargava, Suresh K.'
'Mirzadeh, Nedaossadat'
'Priv\'er, Steven H.'
'Wagler, J\"org'
'Willis, Anthony C.'

_publ_section_title
;
 Synthesis and interconversions of digold(i), tetragold(i), digold(ii),
 gold(i)--gold(iii) and digold(iii) complexes of fluorine-substituted
 aryl carbanions
;
_journal_issue 36
_journal_name_full 'Dalton Transactions'
_journal_page_first 7537
_journal_page_last 7551
_journal_paper_doi 10.1039/b906769h
_journal_year 2009
_chemical_formula_moiety 'C36 H26 Au2 Cl2 F2 P2, 0.85(C6 H14), 0.3(C H2 Cl2)'
_chemical_formula_sum 'C41.4 H38.5 Au2 Cl2.6 F2 P2'
_chemical_formula_weight 1122.07
_chemical_name_systematic
;
?
;
_space_group_IT_number 14
_symmetry_cell_setting monoclinic
_symmetry_space_group_name_Hall '-P 2ybc'
_symmetry_space_group_name_H-M 'P 1 21/c 1'
_atom_sites_solution_hydrogens geom
_atom_sites_solution_primary direct
_atom_sites_solution_secondary difmap
_audit_creation_method SHELXL-97
_cell_angle_alpha 90.00
_cell_angle_beta 95.7130(10)
_cell_angle_gamma 90.00
_cell_formula_units_Z 4
_cell_length_a 16.6877(2)
_cell_length_b 20.0851(3)
_cell_length_c 11.64580(10)
_cell_measurement_reflns_used 73771
_cell_measurement_temperature 100(2)
_cell_measurement_theta_max 33.142
_cell_measurement_theta_min 2.546
_cell_volume 3883.98(8)
_computing_cell_refinement 'HKL Scalepack (Otwinowski & Minor 1997)'
_computing_data_collection 'Nonius Collect, KappaCCD'
_computing_data_reduction 'Denzo and Scalepak (Otwinowski & Minor, 1997)'
_computing_molecular_graphics 'ORTEP32 for windows (Farugia)'
_computing_publication_material 'Ciftab (Sheldrick, 1997)'
_computing_structure_refinement 'SHELXL-97 (Sheldrick, 1997)'
_computing_structure_solution 'SHELXS-97 (Sheldrick, 1990)'
_diffrn_ambient_temperature 100(2)
_diffrn_measured_fraction_theta_full 0.999
_diffrn_measured_fraction_theta_max 0.999
_diffrn_measurement_device_type 'Nonius Kappa CCD area detector'
_diffrn_measurement_method 'phi and omega scans'
_diffrn_radiation_monochromator graphite
_diffrn_radiation_source 'fine-focus sealed tube'
_diffrn_radiation_type MoK\a
_diffrn_radiation_wavelength 0.71073
_diffrn_reflns_av_R_equivalents 0.0834
_diffrn_reflns_av_sigmaI/netI 0.0447
_diffrn_reflns_limit_h_max 25
_diffrn_reflns_limit_h_min -25
_diffrn_reflns_limit_k_max 30
_diffrn_reflns_limit_k_min -30
_diffrn_reflns_limit_l_max 17
_diffrn_reflns_limit_l_min -17
_diffrn_reflns_number 80609
_diffrn_reflns_theta_full 33.00
_diffrn_reflns_theta_max 33.00
_diffrn_reflns_theta_min 2.65
_exptl_absorpt_coefficient_mu 7.846
_exptl_absorpt_correction_T_max 0.263
_exptl_absorpt_correction_T_min 0.102
_exptl_absorpt_correction_type multi-scan
_exptl_absorpt_process_details SORTAV
_exptl_crystal_colour yellow
_exptl_crystal_density_diffrn 1.919
_exptl_crystal_density_method 'not measured'
_exptl_crystal_description polyhedron
_exptl_crystal_F_000 2148.4
_exptl_crystal_size_max 0.34
_exptl_crystal_size_mid 0.30
_exptl_crystal_size_min 0.17
_refine_diff_density_max 4.666
_refine_diff_density_min -4.155
_refine_diff_density_rms 0.236
_refine_ls_extinction_method none
_refine_ls_goodness_of_fit_ref 1.046
_refine_ls_hydrogen_treatment constr
_refine_ls_matrix_type full
_refine_ls_number_parameters 466
_refine_ls_number_reflns 14619
_refine_ls_number_restraints 42
_refine_ls_restrained_S_all 1.046
_refine_ls_R_factor_all 0.0542
_refine_ls_R_factor_gt 0.0402
_refine_ls_shift/su_max 0.026
_refine_ls_shift/su_mean 0.001
_refine_ls_structure_factor_coef Fsqd
_refine_ls_weighting_details 'calc w=1/[\s^2^(Fo^2^)+(0.0694P)^2^+0.0000P] where P=(Fo^2^+2Fc^2^)/3'
_refine_ls_weighting_scheme calc
_refine_ls_wR_factor_gt 0.1046
_refine_ls_wR_factor_ref 0.1100
_reflns_number_gt 12010
_reflns_number_total 14619
_reflns_threshold_expression >2sigma(I)
_cod_data_source_file b906769h.txt
_cod_data_source_block neda02001
_cod_original_sg_symbol_Hall -P2ybc
_cod_original_sg_symbol_H-M P21/c
_cod_original_formula_sum 'C41.40 H38.50 Au2 Cl2.60 F2 P2'
_cod_database_code 7002198

loop_
_symmetry_equiv_pos_as_xyz
'x, y, z'
'-x, y+1/2, -z+1/2'
'-x, -y, -z'
'x, -y-1/2, z-1/2'

loop_
_atom_site_label
_atom_site_type_symbol
_atom_site_fract_x
_atom_site_fract_y
_atom_site_fract_z
_atom_site_U_iso_or_equiv
_atom_site_adp_type
_atom_site_occupancy
_atom_site_symmetry_multiplicity
_atom_site_calc_flag
_atom_site_refinement_flags
_atom_site_disorder_assembly
_atom_site_disorder_group
Au1 Au 0.181836(8) 0.459272(7) 0.191048(11) 0.01376(4) Uani 1 1 d . . .
Au2 Au 0.307243(8) 0.533554(7) 0.204356(11) 0.01465(4) Uani 1 1 d . . .
Cl1 Cl 0.06381(5) 0.39345(5) 0.19983(8) 0.01914(17) Uani 1 1 d . . .
Cl2 Cl 0.41599(6) 0.60952(5) 0.21566(9) 0.0250(2) Uani 1 1 d . . .
P1 P 0.22110(6) 0.44241(5) 0.38679(8) 0.01548(17) Uani 1 1 d . . .
P2 P 0.23036(6) 0.59987(5) 0.07082(8) 0.01647(18) Uani 1 1 d . . .
F1 F 0.57312(14) 0.41980(15) 0.4198(2) 0.0325(6) Uani 1 1 d . . .
F2 F 0.04270(17) 0.41341(15) -0.23802(19) 0.0312(6) Uani 1 1 d . . .
C1 C 0.3290(2) 0.43777(19) 0.4069(3) 0.0168(7) Uani 1 1 d . . .
C2 C 0.3710(2) 0.4002(2) 0.4953(3) 0.0246(8) Uani 1 1 d . . .
H2 H 0.3423 0.3785 0.5512 0.029 Uiso 1 1 calc R . .
C3 C 0.4533(3) 0.3948(2) 0.5011(4) 0.0268(9) Uani 1 1 d . . .
H3 H 0.4826 0.3699 0.5607 0.032 Uiso 1 1 calc R . .
C4 C 0.4922(2) 0.4270(2) 0.4165(3) 0.0217(8) Uani 1 1 d . . .
C5 C 0.4528(2) 0.4655(2) 0.3302(3) 0.0203(8) Uani 1 1 d . . .
H5 H 0.4823 0.4875 0.2758 0.024 Uiso 1 1 calc R . .
C6 C 0.3691(2) 0.47150(19) 0.3238(3) 0.0165(7) Uani 1 1 d . . .
C7 C 0.1873(2) 0.3680(2) 0.4542(3) 0.0191(7) Uani 1 1 d . . .
C8 C 0.1986(3) 0.3068(2) 0.4014(4) 0.0266(9) Uani 1 1 d . . .
H8 H 0.2183 0.3058 0.3276 0.032 Uiso 1 1 calc R . .
C9 C 0.1818(3) 0.2481(2) 0.4543(4) 0.0317(10) Uani 1 1 d . . .
H9 H 0.1904 0.2067 0.4180 0.038 Uiso 1 1 calc R . .
C10 C 0.1519(3) 0.2498(3) 0.5624(4) 0.0333(10) Uani 1 1 d . . .
H10 H 0.1406 0.2094 0.5999 0.040 Uiso 1 1 calc R . .
C11 C 0.1386(3) 0.3094(3) 0.6146(4) 0.0314(10) Uani 1 1 d . . .
H11 H 0.1172 0.3102 0.6871 0.038 Uiso 1 1 calc R . .
C12 C 0.1566(3) 0.3689(2) 0.5613(4) 0.0256(8) Uani 1 1 d . . .
H12 H 0.1479 0.4101 0.5979 0.031 Uiso 1 1 calc R . .
C13 C 0.1866(2) 0.5137(2) 0.4629(3) 0.0182(7) Uani 1 1 d . . .
C14 C 0.2408(3) 0.5508(2) 0.5372(3) 0.0233(8) Uani 1 1 d . . .
H14 H 0.2949 0.5365 0.5540 0.028 Uiso 1 1 calc R . .
C15 C 0.2138(3) 0.6091(2) 0.5861(4) 0.0289(9) Uani 1 1 d . . .
H15 H 0.2499 0.6348 0.6366 0.035 Uiso 1 1 calc R . .
C16 C 0.1357(3) 0.6294(2) 0.5617(4) 0.0344(11) Uani 1 1 d . . .
H16 H 0.1184 0.6695 0.5948 0.041 Uiso 1 1 calc R . .
C17 C 0.0811(3) 0.5923(3) 0.4892(4) 0.0328(11) Uani 1 1 d . . .
H17 H 0.0266 0.6060 0.4748 0.039 Uiso 1 1 calc R . .
C18 C 0.1082(3) 0.5347(2) 0.4383(4) 0.0247(9) Uani 1 1 d . . .
H18 H 0.0724 0.5098 0.3863 0.030 Uiso 1 1 calc R . .
C19 C 0.1736(2) 0.54478(19) -0.0273(3) 0.0179(7) Uani 1 1 d . . .
C20 C 0.1500(2) 0.5620(2) -0.1422(3) 0.0202(7) Uani 1 1 d . . .
H20 H 0.1634 0.6045 -0.1707 0.024 Uiso 1 1 calc R . .
C21 C 0.1065(2) 0.5163(2) -0.2151(3) 0.0222(8) Uani 1 1 d . . .
H21 H 0.0917 0.5261 -0.2942 0.027 Uiso 1 1 calc R . .
C22 C 0.0864(2) 0.4573(2) -0.1677(3) 0.0212(8) Uani 1 1 d . . .
C23 C 0.1077(2) 0.4386(2) -0.0546(3) 0.0214(7) Uani 1 1 d . . .
H23 H 0.0925 0.3964 -0.0271 0.026 Uiso 1 1 calc R . .
C24 C 0.1524(2) 0.4836(2) 0.0191(3) 0.0168(7) Uani 1 1 d . . .
C25 C 0.2886(2) 0.6546(2) -0.0129(3) 0.0207(7) Uani 1 1 d . . .
C26 C 0.3301(3) 0.6268(3) -0.1006(4) 0.0312(10) Uani 1 1 d . . .
H26 H 0.3259 0.5805 -0.1170 0.037 Uiso 1 1 calc R . .
C27 C 0.3774(3) 0.6674(3) -0.1631(4) 0.0372(11) Uani 1 1 d . . .
H27 H 0.4046 0.6489 -0.2236 0.045 Uiso 1 1 calc R . .
C28 C 0.3851(3) 0.7335(3) -0.1381(4) 0.0374(11) Uani 1 1 d . . .
H28 H 0.4172 0.7608 -0.1818 0.045 Uiso 1 1 calc R . .
C29 C 0.3462(3) 0.7616(3) -0.0488(4) 0.0347(10) Uani 1 1 d . . .
H29 H 0.3525 0.8075 -0.0310 0.042 Uiso 1 1 calc R . .
C30 C 0.2978(3) 0.7211(2) 0.0140(4) 0.0266(8) Uani 1 1 d . . .
H30 H 0.2713 0.7396 0.0751 0.032 Uiso 1 1 calc R . .
C31 C 0.1613(2) 0.6532(2) 0.1378(3) 0.0192(7) Uani 1 1 d . . .
C32 C 0.1837(3) 0.6786(2) 0.2486(4) 0.0285(9) Uani 1 1 d . . .
H32 H 0.2337 0.6660 0.2890 0.034 Uiso 1 1 calc R . .
C33 C 0.1331(3) 0.7221(3) 0.2996(4) 0.0318(10) Uani 1 1 d . . .
H33 H 0.1490 0.7403 0.3737 0.038 Uiso 1 1 calc R . .
C34 C 0.0596(3) 0.7387(2) 0.2421(4) 0.0299(9) Uani 1 1 d . . .
H34 H 0.0245 0.7679 0.2774 0.036 Uiso 1 1 calc R . .
C35 C 0.0365(3) 0.7134(2) 0.1338(4) 0.0309(9) Uani 1 1 d . . .
H35 H -0.0144 0.7252 0.0952 0.037 Uiso 1 1 calc R . .
C36 C 0.0872(2) 0.6705(2) 0.0803(4) 0.0230(8) Uani 1 1 d . . .
H36 H 0.0712 0.6533 0.0055 0.028 Uiso 1 1 calc R . .
C1S C 0.3373(2) 0.4409(2) -0.1826(4) 0.141(3) Uani 0.25 1 d PRDU A 1
H1S1 H 0.3790 0.4452 -0.2457 0.212 Uiso 0.25 1 d PR B 1
H1S2 H 0.3035 0.4809 -0.1973 0.212 Uiso 0.25 1 d PR C 1
H1S3 H 0.3039 0.4018 -0.2139 0.212 Uiso 0.25 1 d PR D 1
C2S C 0.395(2) 0.426(2) -0.080(3) 0.141(3) Uani 0.25 1 d PD A 1
H2S1 H 0.4472 0.4091 -0.1016 0.170 Uiso 0.25 1 calc PR A 1
H2S2 H 0.4036 0.4643 -0.0274 0.170 Uiso 0.25 1 calc PR A 1
C3S C 0.346(2) 0.372(2) -0.032(4) 0.141(3) Uani 0.25 1 d PD A 1
H3S1 H 0.3006 0.3924 0.0044 0.170 Uiso 0.25 1 calc PR A 1
H3S2 H 0.3242 0.3421 -0.0940 0.170 Uiso 0.25 1 calc PR A 1
C4S C 0.399(2) 0.335(3) 0.056(3) 0.141(3) Uani 0.25 1 d PD A 1
H4S1 H 0.4473 0.3618 0.0779 0.170 Uiso 0.25 1 calc PR A 1
H4S2 H 0.4168 0.2938 0.0186 0.170 Uiso 0.25 1 calc PR A 1
C5S C 0.365(3) 0.314(3) 0.164(3) 0.141(3) Uani 0.25 1 d PD A 1
H5S1 H 0.3349 0.3530 0.1897 0.170 Uiso 0.25 1 calc PR A 1
H5S2 H 0.3248 0.2791 0.1425 0.170 Uiso 0.25 1 calc PR A 1
C6S C 0.415(4) 0.289(3) 0.269(3) 0.141(3) Uani 0.25 1 d PD A 1
H6S1 H 0.3927 0.3120 0.3231 0.212 Uiso 0.25 1 d PR A 1
H6S2 H 0.4736 0.2935 0.2671 0.212 Uiso 0.25 1 d PR A 1
H6S3 H 0.4000 0.2420 0.2593 0.212 Uiso 0.25 1 d PR A 1
C1T C 0.3400(15) 0.4333(14) -0.193(2) 0.141(3) Uani 0.60 1 d PD E 2
H1T1 H 0.3817 0.4376 -0.2459 0.212 Uiso 0.60 1 d PR E 2
H1T2 H 0.3062 0.4734 -0.1974 0.212 Uiso 0.60 1 d PR E 2
H1T3 H 0.3065 0.3943 -0.2140 0.212 Uiso 0.60 1 d PR E 2
C2T C 0.3715(15) 0.4357(10) -0.0686(19) 0.141(3) Uani 0.60 1 d PD E 2
H2T1 H 0.3325 0.4559 -0.0201 0.170 Uiso 0.60 1 calc PR E 2
H2T2 H 0.4237 0.4594 -0.0562 0.170 Uiso 0.60 1 calc PR E 2
C3T C 0.3804(15) 0.3627(10) -0.0494(16) 0.141(3) Uani 0.60 1 d PD E 2
H3T1 H 0.3365 0.3385 -0.0952 0.170 Uiso 0.60 1 calc PR E 2
H3T2 H 0.4326 0.3471 -0.0733 0.170 Uiso 0.60 1 calc PR E 2
C4T C 0.3768(15) 0.3503(11) 0.0761(16) 0.141(3) Uani 0.60 1 d PD E 2
H4T1 H 0.3235 0.3658 0.0956 0.170 Uiso 0.60 1 calc PR E 2
H4T2 H 0.4177 0.3792 0.1185 0.170 Uiso 0.60 1 calc PR E 2
C5T C 0.3888(15) 0.2817(10) 0.1235(16) 0.141(3) Uani 0.60 1 d PD E 2
H5T1 H 0.4326 0.2622 0.0829 0.170 Uiso 0.60 1 calc PR E 2
H5T2 H 0.3393 0.2569 0.0959 0.170 Uiso 0.60 1 calc PR E 2
C6T C 0.4071(18) 0.2627(12) 0.2469(16) 0.141(3) Uani 0.60 1 d PD E 2
H6T1 H 0.3850 0.2854 0.3112 0.212 Uiso 0.60 1 d PR E 2
H6T2 H 0.4659 0.2669 0.2552 0.212 Uiso 0.60 1 d PR E 2
H6T3 H 0.3924 0.2155 0.2473 0.212 Uiso 0.60 1 d PR E 2
Cl3 Cl 0.3101(9) 0.4392(10) -0.1991(13) 0.082(4) Uani 0.15 1 d PD F 3
C7S C 0.392(3) 0.4043(18) -0.107(4) 0.082(4) Uani 0.15 1 d PD F 3
H7S1 H 0.4353 0.3897 -0.1531 0.099 Uiso 0.15 1 calc PR F 3
H7S2 H 0.3730 0.3652 -0.0653 0.099 Uiso 0.15 1 calc PR F 3
Cl4 Cl 0.4285(8) 0.4673(8) -0.0060(10) 0.082(4) Uani 0.15 1 d PD F 3
Cl5 Cl 0.3402(9) 0.2390(8) 0.2061(14) 0.083(3) Uani 0.15 1 d PD G 4
C8S C 0.3782(16) 0.276(3) 0.341(3) 0.083(3) Uani 0.15 1 d PD G 4
H8S1 H 0.3736 0.3249 0.3367 0.100 Uiso 0.15 1 calc PR G 4
H8S2 H 0.3477 0.2597 0.4039 0.100 Uiso 0.15 1 calc PR G 4
Cl6 Cl 0.4818(9) 0.2513(8) 0.3657(14) 0.083(3) Uani 0.15 1 d PD G 4

loop_
_atom_site_aniso_label
_atom_site_aniso_U_11
_atom_site_aniso_U_22
_atom_site_aniso_U_33
_atom_site_aniso_U_23
_atom_site_aniso_U_13
_atom_site_aniso_U_12
Au1 0.01313(7) 0.01564(7) 0.01239(7) 0.00004(4) 0.00073(5) -0.00032(4)
Au2 0.01356(7) 0.01631(7) 0.01393(7) 0.00044(4) 0.00057(5) -0.00085(4)
Cl1 0.0162(4) 0.0217(4) 0.0196(4) -0.0017(3) 0.0022(3) -0.0040(3)
Cl2 0.0207(4) 0.0239(5) 0.0289(5) 0.0046(4) -0.0049(3) -0.0075(4)
P1 0.0145(4) 0.0186(5) 0.0134(4) 0.0015(3) 0.0015(3) -0.0004(3)
P2 0.0176(4) 0.0173(4) 0.0144(4) 0.0007(3) 0.0009(3) -0.0009(3)
F1 0.0121(11) 0.0424(17) 0.0422(15) 0.0037(13) -0.0017(10) 0.0036(10)
F2 0.0386(15) 0.0370(16) 0.0168(11) -0.0045(10) -0.0032(10) -0.0139(12)
C1 0.0126(15) 0.0178(17) 0.0195(16) 0.0000(13) -0.0008(12) 0.0016(13)
C2 0.0191(18) 0.034(2) 0.0203(18) 0.0078(16) 0.0000(14) 0.0025(16)
C3 0.0201(18) 0.032(2) 0.026(2) 0.0103(17) -0.0056(15) 0.0015(17)
C4 0.0112(15) 0.026(2) 0.0270(19) -0.0005(16) -0.0023(13) 0.0044(14)
C5 0.0156(17) 0.024(2) 0.0212(18) 0.0041(14) 0.0007(14) -0.0010(13)
C6 0.0149(16) 0.0175(17) 0.0168(16) -0.0004(13) -0.0005(12) 0.0008(12)
C7 0.0172(16) 0.0231(19) 0.0170(16) 0.0064(14) 0.0012(13) -0.0005(14)
C8 0.029(2) 0.027(2) 0.0233(19) 0.0021(16) -0.0004(15) -0.0049(17)
C9 0.034(2) 0.021(2) 0.038(2) 0.0037(18) -0.0060(19) -0.0033(18)
C10 0.030(2) 0.032(3) 0.036(2) 0.014(2) -0.0058(18) -0.0087(19)
C11 0.036(2) 0.035(3) 0.024(2) 0.0072(18) 0.0043(17) -0.007(2)
C12 0.024(2) 0.028(2) 0.0249(19) 0.0043(16) 0.0036(15) -0.0010(16)
C13 0.0214(17) 0.0211(18) 0.0123(15) 0.0026(13) 0.0031(12) 0.0012(14)
C14 0.025(2) 0.025(2) 0.0198(18) -0.0014(15) 0.0009(15) -0.0044(16)
C15 0.039(2) 0.027(2) 0.0205(19) -0.0023(16) 0.0039(17) -0.0062(19)
C16 0.056(3) 0.026(2) 0.022(2) -0.0011(17) 0.011(2) 0.010(2)
C17 0.034(2) 0.045(3) 0.0203(19) 0.0020(18) 0.0047(17) 0.019(2)
C18 0.0213(19) 0.033(2) 0.0187(18) 0.0002(15) -0.0019(14) 0.0067(16)
C19 0.0195(17) 0.0201(18) 0.0138(16) -0.0001(13) 0.0001(13) 0.0005(13)
C20 0.0244(18) 0.0222(19) 0.0136(16) 0.0000(14) 0.0003(13) -0.0010(15)
C21 0.0235(19) 0.031(2) 0.0119(15) -0.0002(15) 0.0002(13) -0.0013(16)
C22 0.0181(17) 0.028(2) 0.0168(17) -0.0051(14) -0.0014(13) -0.0045(14)
C23 0.0223(18) 0.025(2) 0.0166(17) -0.0029(14) 0.0009(13) -0.0032(15)
C24 0.0136(15) 0.0215(18) 0.0151(15) -0.0013(13) 0.0004(12) 0.0005(13)
C25 0.0212(17) 0.0219(19) 0.0184(17) 0.0052(14) -0.0011(13) -0.0017(14)
C26 0.032(2) 0.033(2) 0.030(2) -0.0018(18) 0.0097(18) -0.0060(19)
C27 0.042(3) 0.040(3) 0.032(2) 0.000(2) 0.014(2) -0.009(2)
C28 0.037(3) 0.039(3) 0.037(3) 0.015(2) 0.004(2) -0.011(2)
C29 0.031(2) 0.025(2) 0.048(3) 0.011(2) 0.004(2) -0.0034(18)
C30 0.024(2) 0.022(2) 0.034(2) 0.0008(17) 0.0045(16) -0.0010(16)
C31 0.0187(17) 0.0203(18) 0.0187(16) 0.0012(14) 0.0026(13) -0.0002(14)
C32 0.032(2) 0.031(2) 0.0216(19) -0.0013(17) 0.0006(16) 0.0090(18)
C33 0.042(3) 0.031(2) 0.023(2) -0.0006(17) 0.0090(18) 0.009(2)
C34 0.033(2) 0.023(2) 0.036(2) -0.0006(18) 0.0174(19) 0.0007(17)
C35 0.0196(19) 0.026(2) 0.047(3) 0.0015(19) 0.0040(18) 0.0024(16)
C36 0.0172(17) 0.023(2) 0.028(2) -0.0010(15) 0.0002(14) -0.0013(15)
C1S 0.132(5) 0.144(5) 0.153(5) -0.012(4) 0.033(4) 0.007(4)
C2S 0.132(5) 0.144(5) 0.153(5) -0.012(4) 0.033(4) 0.007(4)
C3S 0.132(5) 0.144(5) 0.153(5) -0.012(4) 0.033(4) 0.007(4)
C4S 0.132(5) 0.144(5) 0.153(5) -0.012(4) 0.033(4) 0.007(4)
C5S 0.132(5) 0.144(5) 0.153(5) -0.012(4) 0.033(4) 0.007(4)
C6S 0.132(5) 0.144(5) 0.153(5) -0.012(4) 0.033(4) 0.007(4)
C1T 0.132(5) 0.144(5) 0.153(5) -0.012(4) 0.033(4) 0.007(4)
C2T 0.132(5) 0.144(5) 0.153(5) -0.012(4) 0.033(4) 0.007(4)
C3T 0.132(5) 0.144(5) 0.153(5) -0.012(4) 0.033(4) 0.007(4)
C4T 0.132(5) 0.144(5) 0.153(5) -0.012(4) 0.033(4) 0.007(4)
C5T 0.132(5) 0.144(5) 0.153(5) -0.012(4) 0.033(4) 0.007(4)
C6T 0.132(5) 0.144(5) 0.153(5) -0.012(4) 0.033(4) 0.007(4)
Cl3 0.068(6) 0.107(9) 0.067(5) -0.052(5) -0.019(5) 0.033(6)
C7S 0.068(6) 0.107(9) 0.067(5) -0.052(5) -0.019(5) 0.033(6)
Cl4 0.068(6) 0.107(9) 0.067(5) -0.052(5) -0.019(5) 0.033(6)
Cl5 0.072(6) 0.070(7) 0.110(8) -0.029(6) 0.021(5) 0.011(5)
C8S 0.072(6) 0.070(7) 0.110(8) -0.029(6) 0.021(5) 0.011(5)
Cl6 0.072(6) 0.070(7) 0.110(8) -0.029(6) 0.021(5) 0.011(5)

loop_
_atom_type_symbol
_atom_type_description
_atom_type_scat_dispersion_real
_atom_type_scat_dispersion_imag
_atom_type_scat_source
C C 0.0033 0.0016 'International Tables Vol C Tables 4.2.6.8 and 6.1.1.4'
H H 0.0000 0.0000 'International Tables Vol C Tables 4.2.6.8 and 6.1.1.4'
F F 0.0171 0.0103 'International Tables Vol C Tables 4.2.6.8 and 6.1.1.4'
P P 0.1023 0.0942 'International Tables Vol C Tables 4.2.6.8 and 6.1.1.4'
Cl Cl 0.1484 0.1585 'International Tables Vol C Tables 4.2.6.8 and 6.1.1.4'
Au Au -2.0133 8.8022 'International Tables Vol C Tables 4.2.6.8 and 6.1.1.4'

loop_
_geom_angle_atom_site_label_1
_geom_angle_atom_site_label_2
_geom_angle_atom_site_label_3
_geom_angle
_geom_angle_site_symmetry_1
_geom_angle_site_symmetry_3
_geom_angle_publ_flag
C24 Au1 P1 174.20(11) . . ?
C24 Au1 Cl1 93.17(11) . . ?
P1 Au1 Cl1 91.75(3) . . ?
C24 Au1 Au2 91.97(10) . . ?
P1 Au1 Au2 82.95(2) . . ?
Cl1 Au1 Au2 173.79(2) . . ?
C6 Au2 P2 176.53(11) . . ?
C6 Au2 Cl2 91.28(11) . . ?
P2 Au2 Cl2 92.11(3) . . ?
C6 Au2 Au1 92.29(10) . . ?
P2 Au2 Au1 84.29(2) . . ?
Cl2 Au2 Au1 175.42(3) . . ?
C1 P1 C7 104.68(18) . . ?
C1 P1 C13 109.97(18) . . ?
C7 P1 C13 108.31(18) . . ?
C1 P1 Au1 108.39(12) . . ?
C7 P1 Au1 118.39(13) . . ?
C13 P1 Au1 106.97(12) . . ?
C19 P2 C31 108.79(18) . . ?
C19 P2 C25 107.97(18) . . ?
C31 P2 C25 105.78(19) . . ?
C19 P2 Au2 107.05(13) . . ?
C31 P2 Au2 112.50(13) . . ?
C25 P2 Au2 114.56(13) . . ?
C6 C1 C2 121.8(3) . . ?
C6 C1 P1 115.2(3) . . ?
C2 C1 P1 122.9(3) . . ?
C3 C2 C1 120.1(4) . . ?
C3 C2 H2 120.0 . . ?
C1 C2 H2 120.0 . . ?
C2 C3 C4 117.6(4) . . ?
C2 C3 H3 121.2 . . ?
C4 C3 H3 121.2 . . ?
F1 C4 C5 118.7(4) . . ?
F1 C4 C3 117.7(3) . . ?
C5 C4 C3 123.6(4) . . ?
C4 C5 C6 119.2(4) . . ?
C4 C5 H5 120.4 . . ?
C6 C5 H5 120.4 . . ?
C5 C6 C1 117.7(3) . . ?
C5 C6 Au2 121.2(3) . . ?
C1 C6 Au2 120.9(3) . . ?
C8 C7 C12 118.9(4) . . ?
C8 C7 P1 118.4(3) . . ?
C12 C7 P1 122.4(3) . . ?
C9 C8 C7 121.1(4) . . ?
C9 C8 H8 119.4 . . ?
C7 C8 H8 119.4 . . ?
C8 C9 C10 119.2(4) . . ?
C8 C9 H9 120.4 . . ?
C10 C9 H9 120.4 . . ?
C11 C10 C9 120.6(4) . . ?
C11 C10 H10 119.7 . . ?
C9 C10 H10 119.7 . . ?
C10 C11 C12 120.0(4) . . ?
C10 C11 H11 120.0 . . ?
C12 C11 H11 120.0 . . ?
C11 C12 C7 120.2(4) . . ?
C11 C12 H12 119.9 . . ?
C7 C12 H12 119.9 . . ?
C18 C13 C14 120.5(4) . . ?
C18 C13 P1 118.9(3) . . ?
C14 C13 P1 120.4(3) . . ?
C15 C14 C13 118.9(4) . . ?
C15 C14 H14 120.6 . . ?
C13 C14 H14 120.6 . . ?
C16 C15 C14 120.3(4) . . ?
C16 C15 H15 119.9 . . ?
C14 C15 H15 119.9 . . ?
C15 C16 C17 121.2(4) . . ?
C15 C16 H16 119.4 . . ?
C17 C16 H16 119.4 . . ?
C16 C17 C18 118.7(4) . . ?
C16 C17 H17 120.6 . . ?
C18 C17 H17 120.6 . . ?
C13 C18 C17 120.4(4) . . ?
C13 C18 H18 119.8 . . ?
C17 C18 H18 119.8 . . ?
C20 C19 C24 121.8(4) . . ?
C20 C19 P2 122.5(3) . . ?
C24 C19 P2 115.6(3) . . ?
C19 C20 C21 119.8(4) . . ?
C19 C20 H20 120.1 . . ?
C21 C20 H20 120.1 . . ?
C22 C21 C20 117.2(3) . . ?
C22 C21 H21 121.4 . . ?
C20 C21 H21 121.4 . . ?
F2 C22 C21 117.2(3) . . ?
F2 C22 C23 117.9(4) . . ?
C21 C22 C23 124.9(4) . . ?
C22 C23 C24 118.5(4) . . ?
C22 C23 H23 120.8 . . ?
C24 C23 H23 120.8 . . ?
C19 C24 C23 117.8(3) . . ?
C19 C24 Au1 122.4(3) . . ?
C23 C24 Au1 119.8(3) . . ?
C30 C25 C26 119.9(4) . . ?
C30 C25 P2 121.3(3) . . ?
C26 C25 P2 118.6(3) . . ?
C27 C26 C25 119.7(5) . . ?
C27 C26 H26 120.2 . . ?
C25 C26 H26 120.2 . . ?
C28 C27 C26 120.3(5) . . ?
C28 C27 H27 119.8 . . ?
C26 C27 H27 119.8 . . ?
C27 C28 C29 120.8(4) . . ?
C27 C28 H28 119.6 . . ?
C29 C28 H28 119.6 . . ?
C28 C29 C30 119.2(5) . . ?
C28 C29 H29 120.4 . . ?
C30 C29 H29 120.4 . . ?
C25 C30 C29 120.0(4) . . ?
C25 C30 H30 120.0 . . ?
C29 C30 H30 120.0 . . ?
C36 C31 C32 119.6(4) . . ?
C36 C31 P2 121.0(3) . . ?
C32 C31 P2 119.3(3) . . ?
C33 C32 C31 120.3(4) . . ?
C33 C32 H32 119.9 . . ?
C31 C32 H32 119.9 . . ?
C34 C33 C32 119.6(4) . . ?
C34 C33 H33 120.2 . . ?
C32 C33 H33 120.2 . . ?
C33 C34 C35 120.6(4) . . ?
C33 C34 H34 119.7 . . ?
C35 C34 H34 119.7 . . ?
C34 C35 C36 120.6(4) . . ?
C34 C35 H35 119.7 . . ?
C36 C35 H35 119.7 . . ?
C31 C36 C35 119.3(4) . . ?
C31 C36 H36 120.4 . . ?
C35 C36 H36 120.4 . . ?
C2S C1S H1S1 99.0 . . ?
C2S C1S H1S2 128.1 . . ?
H1S1 C1S H1S2 102.5 . . ?
C2S C1S H1S3 114.8 . . ?
H1S1 C1S H1S3 100.9 . . ?
H1S2 C1S H1S3 106.6 . . ?
C3S C2S C1S 97(2) . . ?
C3S C2S H2S1 112.4 . . ?
C1S C2S H2S1 112.4 . . ?
C3S C2S H2S2 112.4 . . ?
C1S C2S H2S2 112.4 . . ?
H2S1 C2S H2S2 110.0 . . ?
C4S C3S C2S 109(3) . . ?
C4S C3S H3S1 109.9 . . ?
C2S C3S H3S1 109.9 . . ?
C4S C3S H3S2 111.0 . . ?
C2S C3S H3S2 109.9 . . ?
H3S1 C3S H3S2 108.3 . . ?
C3S C4S C5S 119(3) . . ?
C3S C4S H4S1 109.0 . . ?
C5S C4S H4S1 107.7 . . ?
C3S C4S H4S2 107.7 . . ?
C5S C4S H4S2 107.7 . . ?
H4S1 C4S H4S2 107.1 . . ?
C6S C5S C4S 124(3) . . ?
C6S C5S H5S1 106.3 . . ?
C4S C5S H5S1 106.3 . . ?
C6S C5S H5S2 106.3 . . ?
C4S C5S H5S2 106.3 . . ?
H5S1 C5S H5S2 106.4 . . ?
C5S C6S H6S1 99.9 . . ?
C5S C6S H6S2 115.3 . . ?
H6S1 C6S H6S2 117.0 . . ?
C5S C6S H6S3 96.9 . . ?
H6S1 C6S H6S3 117.3 . . ?
H6S2 C6S H6S3 108.6 . . ?
C2T C1T H1T1 113.9 . . ?
C2T C1T H1T2 100.0 . . ?
H1T1 C1T H1T2 109.5 . . ?
C2T C1T H1T3 114.1 . . ?
H1T1 C1T H1T3 109.5 . . ?
H1T2 C1T H1T3 109.5 . . ?
C1T C2T C3T 97.8(18) . . ?
C1T C2T H2T1 112.2 . . ?
C3T C2T H2T1 112.2 . . ?
C1T C2T H2T2 112.2 . . ?
C3T C2T H2T2 112.2 . . ?
H2T1 C2T H2T2 109.8 . . ?
C4T C3T C2T 107.4(18) . . ?
C4T C3T H3T1 110.2 . . ?
C2T C3T H3T1 110.2 . . ?
C4T C3T H3T2 110.2 . . ?
C2T C3T H3T2 110.2 . . ?
H3T1 C3T H3T2 108.5 . . ?
C3T C4T C5T 120.1(19) . . ?
C3T C4T H4T1 107.3 . . ?
C5T C4T H4T1 107.3 . . ?
C3T C4T H4T2 107.3 . . ?
C5T C4T H4T2 107.3 . . ?
H4T1 C4T H4T2 106.9 . . ?
C4T C5T C6T 127.1(19) . . ?
C4T C5T H5T1 105.5 . . ?
C6T C5T H5T1 105.5 . . ?
C4T C5T H5T2 105.6 . . ?
C6T C5T H5T2 105.5 . . ?
H5T1 C5T H5T2 106.1 . . ?
C5T C6T H6T1 124.1 . . ?
C5T C6T H6T2 100.4 . . ?
H6T1 C6T H6T2 109.5 . . ?
C5T C6T H6T3 103.1 . . ?
H6T1 C6T H6T3 109.5 . . ?
H6T2 C6T H6T3 109.5 . . ?
Cl3 C7S Cl4 107.8(16) . . ?
Cl3 C7S H7S1 110.1 . . ?
Cl4 C7S H7S1 110.1 . . ?
Cl3 C7S H7S2 110.1 . . ?
Cl4 C7S H7S2 110.1 . . ?
H7S1 C7S H7S2 108.5 . . ?
Cl6 C8S Cl5 106.2(17) . . ?
Cl6 C8S H8S1 110.4 . . ?
Cl5 C8S H8S1 110.4 . . ?
Cl6 C8S H8S2 110.5 . . ?
Cl5 C8S H8S2 110.5 . . ?
H8S1 C8S H8S2 108.7 . . ?

loop_
_geom_bond_atom_site_label_1
_geom_bond_atom_site_label_2
_geom_bond_distance
_geom_bond_site_symmetry_2
_geom_bond_publ_flag
Au1 C24 2.073(4) . ?
Au1 P1 2.3331(9) . ?
Au1 Cl1 2.3828(9) . ?
Au1 Au2 2.56223(19) . ?
Au2 C6 2.066(4) . ?
Au2 P2 2.3327(10) . ?
Au2 Cl2 2.3646(10) . ?
P1 C1 1.795(4) . ?
P1 C7 1.805(4) . ?
P1 C13 1.808(4) . ?
P2 C19 1.792(4) . ?
P2 C31 1.806(4) . ?
P2 C25 1.813(4) . ?
F1 C4 1.355(4) . ?
F2 C22 1.364(4) . ?
C1 C6 1.404(5) . ?
C1 C2 1.406(5) . ?
C2 C3 1.373(5) . ?
C2 H2 0.9500 . ?
C3 C4 1.392(6) . ?
C3 H3 0.9500 . ?
C4 C5 1.381(5) . ?
C5 C6 1.396(5) . ?
C5 H5 0.9500 . ?
C7 C8 1.395(6) . ?
C7 C12 1.395(5) . ?
C8 C9 1.373(6) . ?
C8 H8 0.9500 . ?
C9 C10 1.400(7) . ?
C9 H9 0.9500 . ?
C10 C11 1.370(7) . ?
C10 H10 0.9500 . ?
C11 C12 1.392(6) . ?
C11 H11 0.9500 . ?
C12 H12 0.9500 . ?
C13 C18 1.376(6) . ?
C13 C14 1.402(5) . ?
C14 C15 1.396(6) . ?
C14 H14 0.9500 . ?
C15 C16 1.369(7) . ?
C15 H15 0.9500 . ?
C16 C17 1.395(7) . ?
C16 H16 0.9500 . ?
C17 C18 1.396(6) . ?
C17 H17 0.9500 . ?
C18 H18 0.9500 . ?
C19 C20 1.400(5) . ?
C19 C24 1.401(5) . ?
C20 C21 1.402(6) . ?
C20 H20 0.9500 . ?
C21 C22 1.364(6) . ?
C21 H21 0.9500 . ?
C22 C23 1.382(5) . ?
C23 C24 1.408(5) . ?
C23 H23 0.9500 . ?
C25 C30 1.379(6) . ?
C25 C26 1.406(6) . ?
C26 C27 1.391(6) . ?
C26 H26 0.9500 . ?
C27 C28 1.362(8) . ?
C27 H27 0.9500 . ?
C28 C29 1.398(7) . ?
C28 H28 0.9500 . ?
C29 C30 1.402(6) . ?
C29 H29 0.9500 . ?
C30 H30 0.9500 . ?
C31 C36 1.391(5) . ?
C31 C32 1.404(6) . ?
C32 C33 1.389(6) . ?
C32 H32 0.9500 . ?
C33 C34 1.378(7) . ?
C33 H33 0.9500 . ?
C34 C35 1.380(7) . ?
C34 H34 0.9500 . ?
C35 C36 1.397(6) . ?
C35 H35 0.9500 . ?
C36 H36 0.9500 . ?
C1S C2S 1.488(11) . ?
C1S H1S1 1.0650 . ?
C1S H1S2 0.9867 . ?
C1S H1S3 1.0093 . ?
C2S C3S 1.488(11) . ?
C2S H2S1 0.9900 . ?
C2S H2S2 0.9900 . ?
C3S C4S 1.488(11) . ?
C3S H3S1 0.9900 . ?
C3S H3S2 0.9900 . ?
C4S C5S 1.488(11) . ?
C4S H4S1 0.9900 . ?
C4S H4S2 0.9900 . ?
C5S C6S 1.488(11) . ?
C5S H5S1 0.9900 . ?
C5S H5S2 0.9900 . ?
C6S H6S1 0.8894 . ?
C6S H6S2 0.9870 . ?
C6S H6S3 0.9834 . ?
C1T C2T 1.489(10) . ?
C1T H1S1 0.9703 . ?
C1T H1S2 1.1307 . ?
C1T H1S3 0.8915 . ?
C1T H1T1 0.9800 . ?
C1T H1T2 0.9800 . ?
C1T H1T3 0.9800 . ?
C2T C3T 1.489(9) . ?
C2T H2T1 0.9900 . ?
C2T H2T2 0.9900 . ?
C3T C4T 1.489(9) . ?
C3T H3T1 0.9900 . ?
C3T H3T2 0.9900 . ?
C4T C5T 1.489(9) . ?
C4T H4T1 0.9900 . ?
C4T H4T2 0.9900 . ?
C5T C6T 1.489(9) . ?
C5T H5T1 0.9900 . ?
C5T H5T2 0.9900 . ?
C6T H6T1 0.9800 . ?
C6T H6T2 0.9800 . ?
C6T H6T3 0.9800 . ?
Cl3 C7S 1.793(16) . ?
C7S Cl4 1.793(16) . ?
C7S H7S1 0.9900 . ?
C7S H7S2 0.9900 . ?
Cl5 C8S 1.793(16) . ?
C8S Cl6 1.793(16) . ?
C8S H6S1 0.7989 . ?
C8S H6S3 1.2502 . ?
C8S H8S1 0.9900 . ?
C8S H8S2 0.9900 . ?

loop_
_geom_torsion_atom_site_label_1
_geom_torsion_atom_site_label_2
_geom_torsion_atom_site_label_3
_geom_torsion_atom_site_label_4
_geom_torsion
_geom_torsion_site_symmetry_1
_geom_torsion_site_symmetry_2
_geom_torsion_site_symmetry_3
_geom_torsion_site_symmetry_4
_geom_torsion_publ_flag
C24 Au1 Au2 C6 -147.90(15) . . . . ?
P1 Au1 Au2 C6 34.88(11) . . . . ?
C24 Au1 Au2 P2 32.67(11) . . . . ?
P1 Au1 Au2 P2 -144.55(3) . . . . ?
Cl1 Au1 P1 C1 145.20(14) . . . . ?
Au2 Au1 P1 C1 -38.04(14) . . . . ?
Cl1 Au1 P1 C7 26.30(15) . . . . ?
Au2 Au1 P1 C7 -156.94(15) . . . . ?
Cl1 Au1 P1 C13 -96.27(14) . . . . ?
Au2 Au1 P1 C13 80.49(14) . . . . ?
Cl2 Au2 P2 C19 144.42(14) . . . . ?
Au1 Au2 P2 C19 -38.41(13) . . . . ?
Cl2 Au2 P2 C31 -96.12(14) . . . . ?
Au1 Au2 P2 C31 81.05(14) . . . . ?
Cl2 Au2 P2 C25 24.74(15) . . . . ?
Au1 Au2 P2 C25 -158.08(15) . . . . ?
C7 P1 C1 C6 153.4(3) . . . . ?
C13 P1 C1 C6 -90.5(3) . . . . ?
Au1 P1 C1 C6 26.1(3) . . . . ?
C7 P1 C1 C2 -23.2(4) . . . . ?
C13 P1 C1 C2 92.9(4) . . . . ?
Au1 P1 C1 C2 -150.5(3) . . . . ?
C6 C1 C2 C3 -1.1(6) . . . . ?
P1 C1 C2 C3 175.3(4) . . . . ?
C1 C2 C3 C4 -0.6(7) . . . . ?
C2 C3 C4 F1 -177.8(4) . . . . ?
C2 C3 C4 C5 2.1(7) . . . . ?
F1 C4 C5 C6 178.0(4) . . . . ?
C3 C4 C5 C6 -1.9(7) . . . . ?
C4 C5 C6 C1 0.1(6) . . . . ?
C4 C5 C6 Au2 175.5(3) . . . . ?
C2 C1 C6 C5 1.3(6) . . . . ?
P1 C1 C6 C5 -175.3(3) . . . . ?
C2 C1 C6 Au2 -174.1(3) . . . . ?
P1 C1 C6 Au2 9.3(4) . . . . ?
Cl2 Au2 C6 C5 -33.1(3) . . . . ?
Au1 Au2 C6 C5 149.8(3) . . . . ?
Cl2 Au2 C6 C1 142.2(3) . . . . ?
Au1 Au2 C6 C1 -35.0(3) . . . . ?
C1 P1 C7 C8 -70.3(3) . . . . ?
C13 P1 C7 C8 172.4(3) . . . . ?
Au1 P1 C7 C8 50.5(4) . . . . ?
C1 P1 C7 C12 104.3(4) . . . . ?
C13 P1 C7 C12 -13.0(4) . . . . ?
Au1 P1 C7 C12 -134.9(3) . . . . ?
C12 C7 C8 C9 -1.5(6) . . . . ?
P1 C7 C8 C9 173.2(3) . . . . ?
C7 C8 C9 C10 0.8(7) . . . . ?
C8 C9 C10 C11 0.6(7) . . . . ?
C9 C10 C11 C12 -1.4(7) . . . . ?
C10 C11 C12 C7 0.7(7) . . . . ?
C8 C7 C12 C11 0.8(6) . . . . ?
P1 C7 C12 C11 -173.8(3) . . . . ?
C1 P1 C13 C18 165.8(3) . . . . ?
C7 P1 C13 C18 -80.4(3) . . . . ?
Au1 P1 C13 C18 48.3(3) . . . . ?
C1 P1 C13 C14 -8.0(4) . . . . ?
C7 P1 C13 C14 105.8(3) . . . . ?
Au1 P1 C13 C14 -125.5(3) . . . . ?
C18 C13 C14 C15 0.3(6) . . . . ?
P1 C13 C14 C15 174.0(3) . . . . ?
C13 C14 C15 C16 0.1(6) . . . . ?
C14 C15 C16 C17 0.9(7) . . . . ?
C15 C16 C17 C18 -2.1(7) . . . . ?
C14 C13 C18 C17 -1.6(6) . . . . ?
P1 C13 C18 C17 -175.4(3) . . . . ?
C16 C17 C18 C13 2.5(7) . . . . ?
C31 P2 C19 C20 87.3(4) . . . . ?
C25 P2 C19 C20 -27.0(4) . . . . ?
Au2 P2 C19 C20 -150.9(3) . . . . ?
C31 P2 C19 C24 -91.2(3) . . . . ?
C25 P2 C19 C24 154.5(3) . . . . ?
Au2 P2 C19 C24 30.6(3) . . . . ?
C24 C19 C20 C21 -2.4(6) . . . . ?
P2 C19 C20 C21 179.2(3) . . . . ?
C19 C20 C21 C22 2.6(6) . . . . ?
C20 C21 C22 F2 178.7(4) . . . . ?
C20 C21 C22 C23 -2.0(6) . . . . ?
F2 C22 C23 C24 -179.6(4) . . . . ?
C21 C22 C23 C24 1.0(6) . . . . ?
C20 C19 C24 C23 1.4(6) . . . . ?
P2 C19 C24 C23 179.9(3) . . . . ?
C20 C19 C24 Au1 -176.8(3) . . . . ?
P2 C19 C24 Au1 1.7(4) . . . . ?
C22 C23 C24 C19 -0.7(6) . . . . ?
C22 C23 C24 Au1 177.6(3) . . . . ?
Cl1 Au1 C24 C19 147.9(3) . . . . ?
Au2 Au1 C24 C19 -28.6(3) . . . . ?
Cl1 Au1 C24 C23 -30.3(3) . . . . ?
Au2 Au1 C24 C23 153.2(3) . . . . ?
C19 P2 C25 C30 140.1(3) . . . . ?
C31 P2 C25 C30 23.7(4) . . . . ?
Au2 P2 C25 C30 -100.8(3) . . . . ?
C19 P2 C25 C26 -45.1(4) . . . . ?
C31 P2 C25 C26 -161.5(3) . . . . ?
Au2 P2 C25 C26 74.0(3) . . . . ?
C30 C25 C26 C27 -2.8(7) . . . . ?
P2 C25 C26 C27 -177.7(4) . . . . ?
C25 C26 C27 C28 1.5(8) . . . . ?
C26 C27 C28 C29 0.5(8) . . . . ?
C27 C28 C29 C30 -1.1(8) . . . . ?
C26 C25 C30 C29 2.3(6) . . . . ?
P2 C25 C30 C29 177.0(3) . . . . ?
C28 C29 C30 C25 -0.4(7) . . . . ?
C19 P2 C31 C36 -29.4(4) . . . . ?
C25 P2 C31 C36 86.4(4) . . . . ?
Au2 P2 C31 C36 -147.8(3) . . . . ?
C19 P2 C31 C32 152.0(3) . . . . ?
C25 P2 C31 C32 -92.2(4) . . . . ?
Au2 P2 C31 C32 33.5(4) . . . . ?
C36 C31 C32 C33 -1.6(7) . . . . ?
P2 C31 C32 C33 177.0(4) . . . . ?
C31 C32 C33 C34 1.9(7) . . . . ?
C32 C33 C34 C35 -1.0(7) . . . . ?
C33 C34 C35 C36 -0.1(7) . . . . ?
C32 C31 C36 C35 0.5(6) . . . . ?
P2 C31 C36 C35 -178.2(3) . . . . ?
C34 C35 C36 C31 0.4(7) . . . . ?
C1S C2S C3S C4S 165(4) . . . . ?
C2S C3S C4S C5S 139(5) . . . . ?
C3S C4S C5S C6S -166(5) . . . . ?
C1T C2T C3T C4T -156(2) . . . . ?
C2T C3T C4T C5T -176(2) . . . . ?
C3T C4T C5T C6T 164(2) . . . . ?
